data_8100303
loop_
_publ_author_name
'Wei, Dan-Yi'
'Zheng, Yue-Qing'

_publ_section_title
;
Crystal structure of terbium sulfate octahydrate, 
Tb~2~(SO~4~)~3~ &#x00B7; 8H~2~O, and of dysprosium sulfate octahydrate, 
Dy~2~(SO~4~)~3~ &#x00B7; 8H~2~O
;
_journal_issue 1
_journal_name_full 'Zeitschrift f\"ur Kristallographie - New Crystal Structures'
_journal_page_first 23
_journal_page_last 24
_journal_volume 218
_journal_year 2003
_chemical_formula_structural 'Tb2 (SO4)3 &#x00B7; 8H2 O'
_chemical_formula_sum 'H16 O20 S3 Tb2'
_chemical_formula_weight 750.15
_space_group_IT_number 15
_symmetry_cell_setting monoclinic
_symmetry_space_group_name_Hall '-C 2yc'
_symmetry_space_group_name_H-M 'C 1 2/c 1'
_cell_angle_alpha 90.00
_cell_angle_beta 102.16(2)
_cell_angle_gamma 90.00
_cell_formula_units_Z 4
_cell_length_a 13.493(3)
_cell_length_b 6.7140(10)
_cell_length_c 18.231(3)
_cell_measurement_temperature 293(2)
_cell_volume 1614.5(5)
_diffrn_ambient_temperature 293(2)
_exptl_crystal_density_diffrn 3.086
_cod_original_sg_symbol_H-M 'C 2/c'
_cod_database_code 8100303

loop_
_symmetry_equiv_pos_as_xyz
'x, y, z'
'-x, y, -z+1/2'
'x+1/2, y+1/2, z'
'-x+1/2, y+1/2, -z+1/2'
'-x, -y, -z'
'x, -y, z-1/2'
'-x+1/2, -y+1/2, -z'
'x+1/2, -y+1/2, z-1/2'

loop_
_atom_site_label
_atom_site_type_symbol
_atom_site_fract_x
_atom_site_fract_y
_atom_site_fract_z
_atom_site_U_iso_or_equiv
_atom_site_adp_type
_atom_site_occupancy
_atom_site_symmetry_multiplicity
_atom_site_Wyckoff_symbol
_atom_site_calc_flag
_atom_site_refinement_flags
_atom_site_disorder_assembly
_atom_site_disorder_group
Tb Tb 0.166721(14) 0.02130(3) 0.392025(10) 0.00980(13) Uani 1 8 f d . . .
O1 O 0.0153(2) -0.1641(5) 0.3602(2) 0.0288(8) Uani 1 8 f d . . .
O2 O 0.2568(3) -0.0098(6) 0.2970(2) 0.0269(9) Uani 1 8 f d . . .
O3 O 0.3439(3) -0.0157(4) 0.4559(2) 0.0163(7) Uani 1 8 f d . . .
O4 O 0.0400(2) 0.2326(5) 0.43616(16) 0.0172(6) Uani 1 8 f d . . .
S1 S 0.0000 0.3220(2) 0.2500 0.0109(3) Uani 1 4 e d S . .
O5 O 0.0846(2) 0.1959(6) 0.28735(17) 0.0215(7) Uani 1 8 f d . . .
O6 O -0.0341(3) 0.4455(6) 0.30608(19) 0.0188(7) Uani 1 8 f d . . .
S2 S 0.21833(8) -0.02760(14) 0.58916(6) 0.0099(2) Uani 1 8 f d . . .
O7 O 0.1477(2) -0.0743(5) 0.51649(16) 0.0162(6) Uani 1 8 f d . . .
O8 O 0.2605(3) 0.1700(5) 0.58172(19) 0.0219(7) Uani 1 8 f d . . .
O9 O 0.3003(2) -0.1754(5) 0.60259(17) 0.0160(6) Uani 1 8 f d . . .
O10 O 0.1622(3) -0.0346(6) 0.64897(19) 0.0207(8) Uani 1 8 f d . . .
H1A H 0.0039 -0.2837 0.3447 0.050 Uiso 1 8 f d . . .
H1B H -0.0369 -0.0894 0.3412 0.050 Uiso 1 8 f d . . .
H2A H 0.3069 -0.0687 0.3044 0.050 Uiso 1 8 f d . . .
H2B H 0.2392 0.0102 0.2582 0.050 Uiso 1 8 f d . . .
H3A H 0.3743 0.0760 0.4813 0.050 Uiso 1 8 f d . . .
H3B H 0.3550 -0.1220 0.4809 0.056 Uiso 1 8 f d . . .
H4A H 0.0167 0.3023 0.3999 0.050 Uiso 1 8 f d . . .
H4B H -0.0101 0.1868 0.4477 0.050 Uiso 1 8 f d . . .

loop_
_atom_site_aniso_label
_atom_site_aniso_U_11
_atom_site_aniso_U_22
_atom_site_aniso_U_33
_atom_site_aniso_U_23
_atom_site_aniso_U_13
_atom_site_aniso_U_12
Tb 0.01139(16) 0.00712(16) 0.01078(16) 0.00051(6) 0.00207(9) 0.00110(6)
O1 0.0147(15) 0.0149(18) 0.052(2) -0.0080(16) -0.0028(14) 0.0007(13)
O2 0.0220(19) 0.047(3) 0.0133(17) 0.0053(13) 0.0072(15) 0.0161(15)
O3 0.0167(17) 0.0125(15) 0.0188(16) 0.0003(11) 0.0019(13) 0.0011(11)
O4 0.0140(14) 0.0182(17) 0.0191(14) 0.0021(12) 0.0031(11) 0.0032(12)
S1 0.0112(6) 0.0094(6) 0.0113(6) 0.000 0.0003(5) 0.000
O5 0.0233(16) 0.0244(18) 0.0161(14) 0.0047(13) 0.0021(12) 0.0125(14)
O6 0.0188(16) 0.0171(16) 0.0208(16) -0.0067(14) 0.0047(13) 0.0009(13)
S2 0.0124(5) 0.0064(5) 0.0106(5) -0.0002(3) 0.0019(4) 0.0012(3)
O7 0.0195(15) 0.0172(16) 0.0110(13) 0.0008(13) 0.0010(11) 0.0011(14)
O8 0.0259(17) 0.0072(15) 0.0320(18) 0.0008(13) 0.0051(14) -0.0039(13)
O9 0.0129(14) 0.0131(16) 0.0211(15) 0.0006(12) 0.0012(11) 0.0052(13)
O10 0.0193(19) 0.031(2) 0.0140(16) 0.0009(13) 0.0087(14) 0.0023(13)

loop_
_geom_bond_atom_site_label_1
_geom_bond_atom_site_label_2
_geom_bond_distance
_geom_bond_site_symmetry_2
_geom_bond_publ_flag
Tb O8 2.300(3) 7_556 ?
Tb O5 2.314(3) . ?
Tb O2 2.326(4) . ?
Tb O1 2.358(3) . ?
Tb O9 2.363(3) 7_546 ?
Tb O7 2.423(3) . ?
Tb O3 2.441(4) . ?
Tb O4 2.482(3) . ?
O1 H1A 0.8545 . ?
O1 H1B 0.8743 . ?
O2 H2A 0.7705 . ?
O2 H2B 0.7097 . ?
O3 H3A 0.8254 . ?
O3 H3B 0.8432 . ?
O4 H4A 0.8170 . ?
O4 H4B 0.8102 . ?
S1 O6 1.464(3) . ?
S1 O6 1.464(3) 2 ?
S1 O5 1.468(3) 2 ?
S1 O5 1.468(3) . ?
S2 O10 1.453(4) . ?
S2 O8 1.461(3) . ?
S2 O9 1.468(3) . ?
S2 O7 1.493(3) . ?
O8 Tb 2.300(3) 7_556 ?
O9 Tb 2.363(3) 7_546 ?
